data_4083051
loop_
_publ_author_name
'Zhang, Lu&#x2212;Lu'
'Li, Lian-Hua'
'Wang, Yu-Qi'
'Yang, Yan-Fang'
'Liu, Xue-Yuan'
'Liang, Yong-Min'

_publ_section_title
;
 Ruthenium-Catalyzed Direct C--H Amidation of Arenes: A Mechanistic Study
;
_journal_issue 8
_journal_name_full Organometallics
_journal_page_first 1905
_journal_paper_doi 10.1021/om500080z
_journal_volume 33
_journal_year 2014
_chemical_formula_moiety 'C27 H26 Cl N3 O4 Ru S'
_chemical_formula_sum 'C27 H26 Cl N3 O4 Ru S'
_chemical_formula_weight 625.09
_chemical_name_systematic
;
 ?
;
_space_group_crystal_system monoclinic
_space_group_IT_number 14
_space_group_name_Hall '-P 2ybc'
_space_group_name_H-M_alt 'P 1 21/c 1'
_symmetry_space_group_name_Hall '-P 2ybc'
_symmetry_space_group_name_H-M 'P 1 21/c 1'
_atom_sites_solution_hydrogens geom
_atom_sites_solution_primary iterative
_audit_creation_date 2013-06-28
_audit_creation_method
;
  Olex2 1.2
  (compiled Apr 23 2013 17:54:37, GUI svn.r4466)
;
_cell_angle_alpha 90
_cell_angle_beta 95.8750(12)
_cell_angle_gamma 90
_cell_formula_units_Z 4
_cell_length_a 8.18468(10)
_cell_length_b 11.04538(14)
_cell_length_c 29.0948(4)
_cell_measurement_reflns_used 8374
_cell_measurement_temperature 292.1(8)
_cell_measurement_theta_max 70.7210
_cell_measurement_theta_min 5.0230
_cell_volume 2616.44(6)
_computing_cell_refinement
;
CrysAlisPro, Agilent Technologies,
Version 1.171.36.28 (release 01-02-2013 CrysAlis171 .NET)
(compiled Feb  1 2013,16:14:44)
;
_computing_data_collection
;
CrysAlisPro, Agilent Technologies,
Version 1.171.36.28 (release 01-02-2013 CrysAlis171 .NET)
(compiled Feb  1 2013,16:14:44)
;
_computing_data_reduction
;
CrysAlisPro, Agilent Technologies,
Version 1.171.36.28 (release 01-02-2013 CrysAlis171 .NET)
(compiled Feb  1 2013,16:14:44)
;
_computing_molecular_graphics
;
O. V. Dolomanov, L. J. Bourhis, R. J. Gildea, J. A. K. Howard and H. Puschmann,
OLEX2: a complete structure solution, refinement and analysis program.
J. Appl. Cryst. (2009). 42, 339-341.
;
_computing_publication_material
;
O. V. Dolomanov, L. J. Bourhis, R. J. Gildea, J. A. K. Howard and H. Puschmann,
OLEX2: a complete structure solution, refinement and analysis program.
J. Appl. Cryst. (2009). 42, 339-341.
;
_computing_structure_refinement
;
SHELXL, G.M. Sheldrick, Acta Cryst.
(2008). A64, 112-122
;
_computing_structure_solution 'SUPERFLIP, J. Appl. Cryst. (2007) 40, 786-790'
_diffrn_ambient_temperature 292.1(8)
_diffrn_detector_area_resol_mean 16.0733
_diffrn_measured_fraction_theta_full 0.9312
_diffrn_measured_fraction_theta_max 0.9966
_diffrn_measurement_details
;
  1 omega  -16.00   29.00   1.0000    1.0000
omega____ theta____ kappa____ phi______ frames
    -        0.0000   57.0000  -60.0000 45

  2 omega  -76.00  -50.00   1.0000    1.0000
omega____ theta____ kappa____ phi______ frames
    -        0.0000  178.0000   60.0000 26

  3 omega   33.00   67.00   1.0000    1.0000
omega____ theta____ kappa____ phi______ frames
    -        0.0000   57.0000  -60.0000 34

  4 omega   50.00   98.00   1.0000    1.0000
omega____ theta____ kappa____ phi______ frames
    -       56.0000   57.0000  -60.0000 48

  5 omega   32.00  127.00   1.0000    1.0000
omega____ theta____ kappa____ phi______ frames
    -       56.0000   57.0000 -120.0000 95

  6 omega    2.00   78.00   1.0000    1.0000
omega____ theta____ kappa____ phi______ frames
    -       56.0000  -57.0000  -90.0000 76

  7 omega  -11.00   80.00   1.0000    1.0000
omega____ theta____ kappa____ phi______ frames
    -       56.0000  -57.0000   90.0000 91

  8 omega  136.00  175.00   1.0000    2.0000
omega____ theta____ kappa____ phi______ frames
    -      112.0000   77.0000 -150.0000 39

  9 omega   38.00  113.00   1.0000    2.0000
omega____ theta____ kappa____ phi______ frames
    -      112.0000 -111.0000  150.0000 75

 10 omega   66.00   97.00   1.0000    2.0000
omega____ theta____ kappa____ phi______ frames
    -      112.0000  -50.0000 -180.0000 31

 11 omega  130.00  164.00   1.0000    2.0000
omega____ theta____ kappa____ phi______ frames
    -      112.0000   50.0000   60.0000 34

 12 omega   81.00  131.00   1.0000    2.0000
omega____ theta____ kappa____ phi______ frames
    -      112.0000   77.0000 -150.0000 50

 13 omega   37.00   83.00   1.0000    2.0000
omega____ theta____ kappa____ phi______ frames
    -      112.0000  -25.0000  120.0000 46

 14 omega   87.00  147.00   1.0000    2.0000
omega____ theta____ kappa____ phi______ frames
    -      112.0000   63.0000  150.0000 60

 15 omega  100.00  173.00   1.0000    2.0000
omega____ theta____ kappa____ phi______ frames
    -      112.0000  111.0000   60.0000 73

 16 omega   49.00   74.00   1.0000    2.0000
omega____ theta____ kappa____ phi______ frames
    -      112.0000  -38.0000   30.0000 25

 17 omega  150.00  177.00   1.0000    2.0000
omega____ theta____ kappa____ phi______ frames
    -      112.0000  111.0000  150.0000 27

 18 omega   60.00  102.00   1.0000    2.0000
omega____ theta____ kappa____ phi______ frames
    -      112.0000  -50.0000   60.0000 42

 19 omega   58.00   85.00   1.0000    2.0000
omega____ theta____ kappa____ phi______ frames
    -      112.0000  -87.0000   95.0000 27

 20 omega   39.00   76.00   1.0000    2.0000
omega____ theta____ kappa____ phi______ frames
    -      112.0000  -38.0000   90.0000 37

 21 omega   47.00   73.00   1.0000    2.0000
omega____ theta____ kappa____ phi______ frames
    -      112.0000  -50.0000  -90.0000 26

 22 omega   74.00  104.00   1.0000    2.0000
omega____ theta____ kappa____ phi______ frames
    -      112.0000  -50.0000  -90.0000 30

 23 omega   58.00   96.00   1.0000    2.0000
omega____ theta____ kappa____ phi______ frames
    -      112.0000  -50.0000  120.0000 38

 24 omega  110.00  174.00   1.0000    2.0000
omega____ theta____ kappa____ phi______ frames
    -      112.0000  111.0000   90.0000 64

 25 omega   85.00  131.00   1.0000    2.0000
omega____ theta____ kappa____ phi______ frames
    -      112.0000   38.0000  -60.0000 46

 26 omega   45.00   70.00   1.0000    2.0000
omega____ theta____ kappa____ phi______ frames
    -      112.0000  -25.0000   30.0000 25

 27 omega  122.00  175.00   1.0000    2.0000
omega____ theta____ kappa____ phi______ frames
    -      112.0000   63.0000 -120.0000 53

 28 omega  112.00  142.00   1.0000    2.0000
omega____ theta____ kappa____ phi______ frames
    -      112.0000  178.0000  -60.0000 30

 29 omega  117.00  143.00   1.0000    2.0000
omega____ theta____ kappa____ phi______ frames
    -      112.0000  111.0000  -30.0000 26
;
_diffrn_measurement_device_type 'SuperNova, Dual, Cu at zero, Eos'
_diffrn_measurement_method '\w scans'
_diffrn_orient_matrix_UB_11 0.0403252000
_diffrn_orient_matrix_UB_12 0.1119145000
_diffrn_orient_matrix_UB_13 -0.0283544000
_diffrn_orient_matrix_UB_21 -0.0959637000
_diffrn_orient_matrix_UB_22 -0.0553400000
_diffrn_orient_matrix_UB_23 -0.0432710000
_diffrn_orient_matrix_UB_31 -0.1580286000
_diffrn_orient_matrix_UB_32 0.0621835000
_diffrn_orient_matrix_UB_33 0.0125137000
_diffrn_radiation_monochromator mirror
_diffrn_radiation_type 'Cu K\a'
_diffrn_radiation_wavelength 1.5418
_diffrn_reflns_av_R_equivalents 0.0328
_diffrn_reflns_av_unetI/netI 0.0351
_diffrn_reflns_Laue_measured_fraction_full 0.983
_diffrn_reflns_Laue_measured_fraction_max 0.997
_diffrn_reflns_limit_h_max 9
_diffrn_reflns_limit_h_min -10
_diffrn_reflns_limit_k_max 13
_diffrn_reflns_limit_k_min -11
_diffrn_reflns_limit_l_max 34
_diffrn_reflns_limit_l_min -35
_diffrn_reflns_number 13153
_diffrn_reflns_point_group_measured_fraction_full 0.983
_diffrn_reflns_point_group_measured_fraction_max 0.997
_diffrn_reflns_theta_full 25.500
_diffrn_reflns_theta_max 70.589
_diffrn_reflns_theta_min 5.037
_diffrn_source 'SuperNova (Cu) X-ray Source'
_exptl_absorpt_coefficient_mu 6.863
_exptl_absorpt_correction_T_max 1.00000
_exptl_absorpt_correction_T_min 0.46508
_exptl_absorpt_correction_type multi-scan
_exptl_absorpt_process_details
;
CrysAlisPro, Agilent Technologies,
Version 1.171.36.28 (release 01-02-2013 CrysAlis171 .NET)
(compiled Feb  1 2013,16:14:44)
Empirical absorption correction using spherical harmonics,
 implemented in SCALE3 ABSPACK scaling algorithm.
;
_exptl_crystal_colour 'clear light yellow'
_exptl_crystal_density_diffrn 1.587
_exptl_crystal_description block
_exptl_crystal_F_000 1272
_exptl_crystal_size_max 0.37
_exptl_crystal_size_mid 0.31
_exptl_crystal_size_min 0.21
_refine_diff_density_max 0.670
_refine_diff_density_min -1.183
_refine_diff_density_rms 0.118
_refine_ls_extinction_method none
_refine_ls_goodness_of_fit_ref 1.111
_refine_ls_hydrogen_treatment constr
_refine_ls_matrix_type full
_refine_ls_number_parameters 337
_refine_ls_number_reflns 4987
_refine_ls_number_restraints 0
_refine_ls_restrained_S_all 1.111
_refine_ls_R_factor_all 0.0397
_refine_ls_R_factor_gt 0.0386
_refine_ls_shift/su_max 0.001
_refine_ls_shift/su_mean 0.000
_refine_ls_structure_factor_coef Fsqd
_refine_ls_weighting_details
;
 w=1/[\s^2^(Fo^2^)+(0.0651P)^2^+0.8194P]
 where P=(Fo^2^+2Fc^2^)/3
;
_refine_ls_weighting_scheme calc
_refine_ls_wR_factor_gt 0.1002
_refine_ls_wR_factor_ref 0.1016
_reflns_Friedel_coverage 0.000
_reflns_number_gt 4777
_reflns_number_total 4987
_reflns_threshold_expression 'I > 2\s(I)'
_cod_data_source_file om500080z_si_003.cif
_cod_data_source_block zhangll0628
_cod_depositor_comments 'Adding full bibliography for 4083051--4083052.cif.'
_cod_database_code 4083051
_reflns_odcompleteness_completeness 93.12
_reflns_odcompleteness_iscentric 1
_reflns_odcompleteness_theta 74.33
_olex2_refinement_description
;
1. Fixed Uiso
 At 1.2 times of:
  All C(H) groups
 At 1.5 times of:
  All C(H,H,H) groups
2.a Ternary CH refined with riding coordinates:
 C19(H19)
2.b Aromatic/amide H refined with riding coordinates:
 C2(H2), C3(H3), C4(H4), C5(H5), C8(H8), C9(H9), C10(H10), C11(H11), C13(H13),
 C14(H14), C16(H16), C17(H17), C23(H23), C24(H24), C26(H26), C27(H27)
2.c Idealised Me refined as rotating group:
 C18(H18A,H18B,H18C), C20(H20A,H20B,H20C), C21(H21A,H21B,H21C)
;
_shelx_space_group_comment
;
The symmetry employed for this shelxl refinement is uniquely defined
by the following loop, which should always be used as a source of
symmetry information in preference to the above space-group names.
They are only intended as comments.
;
_shelxl_version_number 2013-2

loop_
_space_group_symop_operation_xyz
'x, y, z'
'-x, y+1/2, -z+1/2'
'-x, -y, -z'
'x, -y-1/2, z-1/2'

loop_
_atom_site_label
_atom_site_type_symbol
_atom_site_fract_x
_atom_site_fract_y
_atom_site_fract_z
_atom_site_U_iso_or_equiv
_atom_site_adp_type
_atom_site_occupancy
_atom_site_site_symmetry_order
_atom_site_calc_flag
_atom_site_refinement_flags_posn
_atom_site_refinement_flags_adp
Ru1 Ru 0.67462(2) 0.07700(2) 0.39048(2) 0.02721(10) Uani 1 1 d . .
Cl1 Cl 0.73210(9) 0.24703(6) 0.34339(2) 0.03976(16) Uani 1 1 d . .
S1 S 1.00932(8) -0.00773(6) 0.33723(2) 0.03309(15) Uani 1 1 d . .
O1 O 1.0719(3) 0.1109(2) 0.34919(8) 0.0427(5) Uani 1 1 d . .
O2 O 1.1242(3) -0.1077(2) 0.34107(9) 0.0478(5) Uani 1 1 d . .
O3 O 0.7420(5) 0.0825(3) 0.11575(11) 0.0840(11) Uani 1 1 d . .
O4 O 0.7162(6) -0.1109(4) 0.11957(13) 0.1009(13) Uani 1 1 d . .
N1 N 0.8562(3) -0.0368(2) 0.36530(8) 0.0328(5) Uani 1 1 d . .
N2 N 0.5333(3) 0.01312(19) 0.33060(7) 0.0293(4) Uani 1 1 d . .
N3 N 0.7555(4) -0.0133(3) 0.13664(10) 0.0574(8) Uani 1 1 d . .
C1 C 0.8028(3) -0.1596(2) 0.36390(9) 0.0344(5) Uani 1 1 d . .
C2 C 0.8966(4) -0.2494(3) 0.38816(12) 0.0472(7) Uani 1 1 d . .
H2 H 0.9968 -0.2292 0.4043 0.057 Uiso 1 1 calc R U
C3 C 0.8422(5) -0.3676(3) 0.38834(14) 0.0578(9) Uani 1 1 d . .
H3 H 0.9057 -0.4264 0.4046 0.069 Uiso 1 1 calc R U
C4 C 0.6918(5) -0.3992(3) 0.36415(14) 0.0558(9) Uani 1 1 d . .
H4 H 0.6550 -0.4789 0.3642 0.067 Uiso 1 1 calc R U
C5 C 0.5982(4) -0.3110(3) 0.34018(11) 0.0457(7) Uani 1 1 d . .
H5 H 0.4977 -0.3317 0.3243 0.055 Uiso 1 1 calc R U
C6 C 0.6528(3) -0.1907(2) 0.33958(9) 0.0340(5) Uani 1 1 d . .
C7 C 0.5467(3) -0.1001(2) 0.31323(9) 0.0311(5) Uani 1 1 d . .
C8 C 0.4600(4) -0.1315(3) 0.27105(10) 0.0400(6) Uani 1 1 d . .
H8 H 0.4724 -0.2084 0.2589 0.048 Uiso 1 1 calc R U
C9 C 0.3567(4) -0.0496(3) 0.24741(10) 0.0429(6) Uani 1 1 d . .
H9 H 0.2994 -0.0704 0.2193 0.052 Uiso 1 1 calc R U
C10 C 0.3395(4) 0.0637(3) 0.26603(10) 0.0392(6) Uani 1 1 d . .
H10 H 0.2691 0.1205 0.2510 0.047 Uiso 1 1 calc R U
C11 C 0.4286(3) 0.0910(2) 0.30739(10) 0.0335(5) Uani 1 1 d . .
H11 H 0.4160 0.1674 0.3200 0.040 Uiso 1 1 calc R U
C12 C 0.5292(4) -0.0212(3) 0.43837(10) 0.0439(7) Uani 1 1 d . .
C13 C 0.4596(4) 0.0963(4) 0.42842(11) 0.0487(8) Uani 1 1 d . .
H13 H 0.3493 0.1034 0.4173 0.058 Uiso 1 1 calc R U
C14 C 0.5566(5) 0.1999(3) 0.43526(10) 0.0472(7) Uani 1 1 d . .
H14 H 0.5088 0.2752 0.4288 0.057 Uiso 1 1 calc R U
C15 C 0.7265(4) 0.1941(3) 0.45177(9) 0.0442(7) Uani 1 1 d . .
C16 C 0.7944(4) 0.0803(3) 0.46097(10) 0.0430(7) Uani 1 1 d . .
H16 H 0.9051 0.0735 0.4716 0.052 Uiso 1 1 calc R U
C17 C 0.6968(4) -0.0262(3) 0.45440(9) 0.0425(7) Uani 1 1 d . .
H17 H 0.7454 -0.1012 0.4609 0.051 Uiso 1 1 calc R U
C18 C 0.4281(6) -0.1339(4) 0.43044(13) 0.0709(13) Uani 1 1 d . .
H18A H 0.3583 -0.1266 0.4020 0.106 Uiso 1 1 calc R U
H18B H 0.3618 -0.1448 0.4555 0.106 Uiso 1 1 calc R U
H18C H 0.4994 -0.2024 0.4288 0.106 Uiso 1 1 calc R U
C19 C 0.8275(6) 0.3103(4) 0.45619(13) 0.0668(11) Uani 1 1 d . .
H19 H 0.7921 0.3606 0.4293 0.080 Uiso 1 1 calc R U
C20 C 0.7822(10) 0.3782(5) 0.4991(2) 0.113(3) Uani 1 1 d . .
H20A H 0.6650 0.3864 0.4976 0.169 Uiso 1 1 calc R U
H20B H 0.8319 0.4570 0.5002 0.169 Uiso 1 1 calc R U
H20C H 0.8213 0.3336 0.5263 0.169 Uiso 1 1 calc R U
C21 C 1.0087(8) 0.2915(6) 0.4566(2) 0.109(2) Uani 1 1 d . .
H21A H 1.0499 0.2510 0.4846 0.164 Uiso 1 1 calc R U
H21B H 1.0622 0.3685 0.4549 0.164 Uiso 1 1 calc R U
H21C H 1.0303 0.2429 0.4306 0.164 Uiso 1 1 calc R U
C22 C 0.9320(3) -0.0063(3) 0.27747(9) 0.0338(5) Uani 1 1 d . .
C23 C 0.9178(4) -0.1160(3) 0.25392(12) 0.0446(7) Uani 1 1 d . .
H23 H 0.9477 -0.1875 0.2694 0.054 Uiso 1 1 calc R U
C24 C 0.8600(4) -0.1194(3) 0.20784(12) 0.0480(7) Uani 1 1 d . .
H24 H 0.8485 -0.1925 0.1920 0.058 Uiso 1 1 calc R U
C25 C 0.8193(4) -0.0107(3) 0.18578(10) 0.0420(6) Uani 1 1 d . .
C26 C 0.8339(4) 0.1002(3) 0.20802(11) 0.0423(6) Uani 1 1 d . .
H26 H 0.8083 0.1719 0.1921 0.051 Uiso 1 1 calc R U
C27 C 0.8879(4) 0.1011(3) 0.25486(10) 0.0374(6) Uani 1 1 d . .
H27 H 0.8945 0.1738 0.2711 0.045 Uiso 1 1 calc R U

loop_
_atom_site_aniso_label
_atom_site_aniso_U_11
_atom_site_aniso_U_22
_atom_site_aniso_U_33
_atom_site_aniso_U_23
_atom_site_aniso_U_13
_atom_site_aniso_U_12
Ru1 0.03822(14) 0.02552(14) 0.01801(13) 0.00176(5) 0.00356(8) -0.00149(6)
Cl1 0.0601(4) 0.0296(3) 0.0302(3) 0.0071(2) 0.0074(3) -0.0023(3)
S1 0.0328(3) 0.0337(3) 0.0332(3) 0.0041(2) 0.0054(2) -0.0014(2)
O1 0.0427(10) 0.0425(11) 0.0424(11) 0.0008(9) 0.0021(8) -0.0126(9)
O2 0.0408(11) 0.0493(12) 0.0545(14) 0.0112(10) 0.0102(9) 0.0116(10)
O3 0.108(3) 0.103(3) 0.0382(16) 0.0066(15) -0.0054(16) -0.0054(19)
O4 0.134(3) 0.097(3) 0.064(2) -0.035(2) -0.023(2) -0.006(3)
N1 0.0391(11) 0.0283(11) 0.0319(11) 0.0045(9) 0.0083(9) 0.0013(9)
N2 0.0368(10) 0.0299(10) 0.0219(10) -0.0004(8) 0.0067(8) 0.0001(8)
N3 0.0552(16) 0.080(2) 0.0366(15) -0.0136(15) 0.0045(12) 0.0014(15)
C1 0.0434(14) 0.0287(13) 0.0325(13) 0.0069(10) 0.0104(10) 0.0020(10)
C2 0.0517(17) 0.0377(16) 0.0525(18) 0.0144(13) 0.0070(14) 0.0055(13)
C3 0.072(2) 0.0357(16) 0.067(2) 0.0202(15) 0.0129(18) 0.0080(15)
C4 0.079(2) 0.0294(14) 0.061(2) 0.0081(14) 0.0176(18) -0.0046(15)
C5 0.0589(18) 0.0316(14) 0.0479(17) -0.0003(12) 0.0114(13) -0.0065(13)
C6 0.0456(14) 0.0273(12) 0.0306(12) 0.0025(10) 0.0104(10) 0.0002(11)
C7 0.0381(13) 0.0300(12) 0.0262(12) -0.0007(10) 0.0085(10) -0.0038(10)
C8 0.0514(16) 0.0382(15) 0.0306(13) -0.0104(11) 0.0050(11) -0.0046(12)
C9 0.0480(16) 0.0510(16) 0.0286(14) -0.0080(12) -0.0013(11) -0.0051(13)
C10 0.0406(14) 0.0459(15) 0.0302(14) 0.0031(11) -0.0005(11) 0.0029(11)
C11 0.0382(13) 0.0344(13) 0.0280(13) -0.0016(10) 0.0045(10) 0.0034(10)
C12 0.0633(18) 0.0494(17) 0.0212(12) -0.0010(11) 0.0146(12) -0.0170(15)
C13 0.0465(16) 0.075(2) 0.0263(14) -0.0041(14) 0.0121(12) 0.0014(15)
C14 0.073(2) 0.0433(16) 0.0272(13) -0.0040(12) 0.0124(13) 0.0145(15)
C15 0.074(2) 0.0396(15) 0.0186(12) -0.0033(10) 0.0046(12) -0.0106(14)
C16 0.0519(17) 0.0518(19) 0.0235(14) 0.0051(11) -0.0050(12) -0.0057(13)
C17 0.0680(19) 0.0376(15) 0.0218(12) 0.0087(11) 0.0037(12) 0.0000(13)
C18 0.096(3) 0.080(3) 0.0407(18) -0.0092(18) 0.0298(19) -0.049(3)
C19 0.112(3) 0.052(2) 0.0355(17) -0.0080(15) 0.0058(18) -0.033(2)
C20 0.195(7) 0.073(3) 0.075(3) -0.039(3) 0.036(4) -0.059(4)
C21 0.109(4) 0.113(4) 0.106(4) -0.017(4) 0.011(3) -0.070(4)
C22 0.0370(13) 0.0348(13) 0.0307(13) 0.0009(10) 0.0089(10) -0.0015(10)
C23 0.0559(17) 0.0327(14) 0.0466(17) -0.0016(13) 0.0115(13) 0.0036(13)
C24 0.0582(18) 0.0403(16) 0.0465(18) -0.0128(14) 0.0111(14) -0.0022(14)
C25 0.0386(14) 0.0557(18) 0.0323(14) -0.0064(12) 0.0063(11) -0.0014(13)
C26 0.0505(16) 0.0413(15) 0.0354(15) 0.0052(12) 0.0054(12) -0.0011(13)
C27 0.0490(15) 0.0307(12) 0.0330(14) -0.0013(11) 0.0074(11) -0.0054(11)

loop_
_atom_type_symbol
_atom_type_description
_atom_type_scat_dispersion_real
_atom_type_scat_dispersion_imag
_atom_type_scat_source
C C 0.0181 0.0091 'International Tables Vol C Tables 4.2.6.8 and 6.1.1.4'
H H 0.0000 0.0000 'International Tables Vol C Tables 4.2.6.8 and 6.1.1.4'
N N 0.0311 0.0180 'International Tables Vol C Tables 4.2.6.8 and 6.1.1.4'
O O 0.0492 0.0322 'International Tables Vol C Tables 4.2.6.8 and 6.1.1.4'
Ru Ru 0.0552 3.2960 'International Tables Vol C Tables 4.2.6.8 and 6.1.1.4'
S S 0.3331 0.5567 'International Tables Vol C Tables 4.2.6.8 and 6.1.1.4'
Cl Cl 0.3639 0.7018 'International Tables Vol C Tables 4.2.6.8 and 6.1.1.4'

loop_
_geom_angle_atom_site_label_1
_geom_angle_atom_site_label_2
_geom_angle_atom_site_label_3
_geom_angle
N1 Ru1 Cl1 94.63(6)
N1 Ru1 C12 111.54(11)
N1 Ru1 C13 149.10(12)
N1 Ru1 C14 160.30(12)
N1 Ru1 C15 122.64(12)
N1 Ru1 C16 94.07(11)
N1 Ru1 C17 89.14(11)
N2 Ru1 Cl1 85.02(6)
N2 Ru1 N1 82.06(9)
N2 Ru1 C12 94.09(10)
N2 Ru1 C13 92.74(11)
N2 Ru1 C14 117.60(11)
N2 Ru1 C15 154.90(11)
N2 Ru1 C16 159.54(10)
N2 Ru1 C17 121.43(10)
C12 Ru1 Cl1 153.48(10)
C12 Ru1 C15 81.37(11)
C13 Ru1 Cl1 115.34(10)
C13 Ru1 C12 38.15(13)
C13 Ru1 C15 68.46(13)
C14 Ru1 Cl1 88.78(9)
C14 Ru1 C12 68.12(13)
C14 Ru1 C13 37.37(14)
C14 Ru1 C15 37.94(13)
C14 Ru1 C16 67.10(13)
C15 Ru1 Cl1 88.27(8)
C16 Ru1 Cl1 115.37(8)
C16 Ru1 C12 68.54(12)
C16 Ru1 C13 80.26(13)
C16 Ru1 C15 36.91(12)
C17 Ru1 Cl1 153.54(9)
C17 Ru1 C12 37.37(13)
C17 Ru1 C13 67.61(13)
C17 Ru1 C14 79.52(12)
C17 Ru1 C15 67.92(12)
C17 Ru1 C16 38.17(11)
O1 S1 O2 117.65(14)
O1 S1 N1 109.79(13)
O1 S1 C22 108.04(13)
O2 S1 N1 110.20(13)
O2 S1 C22 104.13(14)
N1 S1 C22 106.29(12)
S1 N1 Ru1 131.95(13)
C1 N1 Ru1 110.40(16)
C1 N1 S1 115.53(18)
C7 N2 Ru1 123.83(18)
C11 N2 Ru1 117.84(17)
C11 N2 C7 118.3(2)
O3 N3 C25 118.2(3)
O4 N3 O3 124.0(4)
O4 N3 C25 117.8(4)
C2 C1 N1 120.6(3)
C6 C1 N1 120.0(2)
C6 C1 C2 119.3(3)
C1 C2 H2 119.6
C3 C2 C1 120.8(3)
C3 C2 H2 119.6
C2 C3 H3 119.9
C2 C3 C4 120.2(3)
C4 C3 H3 119.9
C3 C4 H4 120.3
C5 C4 C3 119.4(3)
C5 C4 H4 120.3
C4 C5 H5 119.6
C4 C5 C6 120.9(3)
C6 C5 H5 119.6
C1 C6 C5 119.4(3)
C1 C6 C7 122.3(2)
C5 C6 C7 118.3(3)
N2 C7 C6 119.6(2)
N2 C7 C8 120.2(3)
C8 C7 C6 120.2(3)
C7 C8 H8 119.7
C9 C8 C7 120.5(3)
C9 C8 H8 119.7
C8 C9 H9 120.5
C8 C9 C10 119.0(3)
C10 C9 H9 120.5
C9 C10 H10 120.8
C11 C10 C9 118.5(3)
C11 C10 H10 120.8
N2 C11 C10 123.5(3)
N2 C11 H11 118.2
C10 C11 H11 118.2
C13 C12 Ru1 69.93(17)
C13 C12 C18 121.2(4)
C17 C12 Ru1 69.97(16)
C17 C12 C13 117.2(3)
C17 C12 C18 121.6(4)
C18 C12 Ru1 129.5(2)
Ru1 C13 H13 129.6
C12 C13 Ru1 71.92(17)
C12 C13 H13 119.8
C14 C13 Ru1 71.07(18)
C14 C13 C12 120.3(3)
C14 C13 H13 119.8
Ru1 C14 H14 129.9
C13 C14 Ru1 71.56(18)
C13 C14 H14 118.9
C13 C14 C15 122.2(3)
C15 C14 Ru1 72.32(17)
C15 C14 H14 118.9
C14 C15 Ru1 69.74(16)
C14 C15 C19 119.5(3)
C16 C15 Ru1 70.45(17)
C16 C15 C14 117.5(3)
C16 C15 C19 122.9(3)
C19 C15 Ru1 128.2(2)
Ru1 C16 H16 129.7
C15 C16 Ru1 72.64(16)
C15 C16 H16 119.5
C15 C16 C17 120.9(3)
C17 C16 Ru1 70.61(16)
C17 C16 H16 119.5
Ru1 C17 H17 129.6
C12 C17 Ru1 72.66(16)
C12 C17 C16 121.9(3)
C12 C17 H17 119.1
C16 C17 Ru1 71.21(16)
C16 C17 H17 119.1
C12 C18 H18A 109.5
C12 C18 H18B 109.5
C12 C18 H18C 109.5
H18A C18 H18B 109.5
H18A C18 H18C 109.5
H18B C18 H18C 109.5
C15 C19 H19 107.3
C15 C19 C20 107.8(4)
C20 C19 H19 107.3
C21 C19 C15 114.4(4)
C21 C19 H19 107.3
C21 C19 C20 112.5(5)
C19 C20 H20A 109.5
C19 C20 H20B 109.5
C19 C20 H20C 109.5
H20A C20 H20B 109.5
H20A C20 H20C 109.5
H20B C20 H20C 109.5
C19 C21 H21A 109.5
C19 C21 H21B 109.5
C19 C21 H21C 109.5
H21A C21 H21B 109.5
H21A C21 H21C 109.5
H21B C21 H21C 109.5
C23 C22 S1 118.3(2)
C27 C22 S1 121.2(2)
C27 C22 C23 120.5(3)
C22 C23 H23 119.8
C24 C23 C22 120.4(3)
C24 C23 H23 119.8
C23 C24 H24 121.0
C23 C24 C25 118.1(3)
C25 C24 H24 121.0
C24 C25 N3 118.6(3)
C26 C25 N3 118.4(3)
C26 C25 C24 123.0(3)
C25 C26 H26 121.0
C25 C26 C27 117.9(3)
C27 C26 H26 121.0
C22 C27 C26 120.0(3)
C22 C27 H27 120.0
C26 C27 H27 120.0

loop_
_geom_bond_atom_site_label_1
_geom_bond_atom_site_label_2
_geom_bond_distance
Ru1 Cl1 2.3997(6)
Ru1 N1 2.132(2)
Ru1 N2 2.112(2)
Ru1 C12 2.208(3)
Ru1 C13 2.181(3)
Ru1 C14 2.175(3)
Ru1 C15 2.209(3)
Ru1 C16 2.181(3)
Ru1 C17 2.173(3)
S1 O1 1.436(2)
S1 O2 1.447(2)
S1 N1 1.597(2)
S1 C22 1.789(3)
O3 N3 1.219(5)
O4 N3 1.217(5)
N1 C1 1.425(3)
N2 C7 1.357(3)
N2 C11 1.346(3)
N3 C25 1.471(4)
C1 C2 1.400(4)
C1 C6 1.396(4)
C2 H2 0.9300
C2 C3 1.379(5)
C3 H3 0.9300
C3 C4 1.398(6)
C4 H4 0.9300
C4 C5 1.384(5)
C5 H5 0.9300
C5 C6 1.403(4)
C6 C7 1.486(4)
C7 C8 1.397(4)
C8 H8 0.9300
C8 C9 1.373(5)
C9 H9 0.9300
C9 C10 1.377(4)
C10 H10 0.9300
C10 C11 1.375(4)
C11 H11 0.9300
C12 C13 1.435(5)
C12 C17 1.404(5)
C12 C18 1.500(5)
C13 H13 0.9300
C13 C14 1.395(5)
C14 H14 0.9300
C14 C15 1.426(5)
C15 C16 1.390(4)
C15 C19 1.524(5)
C16 H16 0.9300
C16 C17 1.424(4)
C17 H17 0.9300
C18 H18A 0.9600
C18 H18B 0.9600
C18 H18C 0.9600
C19 H19 0.9800
C19 C20 1.534(6)
C19 C21 1.496(8)
C20 H20A 0.9600
C20 H20B 0.9600
C20 H20C 0.9600
C21 H21A 0.9600
C21 H21B 0.9600
C21 H21C 0.9600
C22 C23 1.391(4)
C22 C27 1.387(4)
C23 H23 0.9300
C23 C24 1.376(5)
C24 H24 0.9300
C24 C25 1.385(5)
C25 C26 1.385(5)
C26 H26 0.9300
C26 C27 1.389(4)
C27 H27 0.9300

loop_
_geom_torsion_atom_site_label_1
_geom_torsion_atom_site_label_2
_geom_torsion_atom_site_label_3
_geom_torsion_atom_site_label_4
_geom_torsion
Ru1 N1 C1 C2 -122.4(3)
Ru1 N1 C1 C6 55.2(3)
Ru1 N2 C7 C6 6.7(3)
Ru1 N2 C7 C8 -173.9(2)
Ru1 N2 C11 C10 174.7(2)
Ru1 C12 C13 C14 -54.1(3)
Ru1 C12 C17 C16 53.8(3)
Ru1 C13 C14 C15 -54.0(3)
Ru1 C14 C15 C16 -53.5(2)
Ru1 C14 C15 C19 123.3(3)
Ru1 C15 C16 C17 -53.6(3)
Ru1 C15 C19 C20 162.0(4)
Ru1 C15 C19 C21 -72.0(5)
Ru1 C16 C17 C12 -54.4(2)
S1 N1 C1 C2 72.1(3)
S1 N1 C1 C6 -110.3(3)
S1 C22 C23 C24 -179.6(2)
S1 C22 C27 C26 177.6(2)
O1 S1 N1 Ru1 30.5(2)
O1 S1 N1 C1 -167.9(2)
O1 S1 C22 C23 158.1(2)
O1 S1 C22 C27 -21.5(3)
O2 S1 N1 Ru1 161.64(17)
O2 S1 N1 C1 -36.8(2)
O2 S1 C22 C23 32.3(3)
O2 S1 C22 C27 -147.4(2)
O3 N3 C25 C24 -169.7(4)
O3 N3 C25 C26 11.1(5)
O4 N3 C25 C24 11.7(5)
O4 N3 C25 C26 -167.5(4)
N1 S1 C22 C23 -84.1(2)
N1 S1 C22 C27 96.3(2)
N1 C1 C2 C3 177.4(3)
N1 C1 C6 C5 -177.2(2)
N1 C1 C6 C7 2.2(4)
N2 C7 C8 C9 -2.0(4)
N3 C25 C26 C27 177.4(3)
C1 C2 C3 C4 0.0(6)
C1 C6 C7 N2 -38.2(4)
C1 C6 C7 C8 142.4(3)
C2 C1 C6 C5 0.5(4)
C2 C1 C6 C7 179.8(3)
C2 C3 C4 C5 -0.2(6)
C3 C4 C5 C6 0.5(5)
C4 C5 C6 C1 -0.6(5)
C4 C5 C6 C7 180.0(3)
C5 C6 C7 N2 141.1(3)
C5 C6 C7 C8 -38.3(4)
C6 C1 C2 C3 -0.2(5)
C6 C7 C8 C9 177.4(3)
C7 N2 C11 C10 -2.7(4)
C7 C8 C9 C10 -0.3(5)
C8 C9 C10 C11 1.0(5)
C9 C10 C11 N2 0.5(5)
C11 N2 C7 C6 -176.0(2)
C11 N2 C7 C8 3.4(4)
C12 C13 C14 Ru1 54.5(3)
C12 C13 C14 C15 0.5(5)
C13 C12 C17 Ru1 -53.3(2)
C13 C12 C17 C16 0.5(4)
C13 C14 C15 Ru1 53.6(3)
C13 C14 C15 C16 0.1(4)
C13 C14 C15 C19 176.9(3)
C14 C15 C16 Ru1 53.2(2)
C14 C15 C16 C17 -0.5(4)
C14 C15 C19 C20 75.5(5)
C14 C15 C19 C21 -158.5(4)
C15 C16 C17 Ru1 54.6(3)
C15 C16 C17 C12 0.2(5)
C16 C15 C19 C20 -107.9(5)
C16 C15 C19 C21 18.1(5)
C17 C12 C13 Ru1 53.3(2)
C17 C12 C13 C14 -0.8(4)
C18 C12 C13 Ru1 -124.7(3)
C18 C12 C13 C14 -178.8(3)
C18 C12 C17 Ru1 124.7(3)
C18 C12 C17 C16 178.5(3)
C19 C15 C16 Ru1 -123.5(3)
C19 C15 C16 C17 -177.2(3)
C22 S1 N1 Ru1 -86.11(19)
C22 S1 N1 C1 75.5(2)
C22 C23 C24 C25 1.0(5)
C23 C22 C27 C26 -2.0(4)
C23 C24 C25 N3 -179.3(3)
C23 C24 C25 C26 -0.2(5)
C24 C25 C26 C27 -1.7(5)
C25 C26 C27 C22 2.7(5)
C27 C22 C23 C24 0.0(5)
